data_4309031
loop_
_publ_author_name
'Andriy V. Tkachuk'
'Arthur Mar'

_publ_section_title
;
Structure and Physical Properties of Ternary Rare-Earth Cobalt Bismuth
Intermetallics (RE)12Co5Bi (RE = Y, Gd, Tb, Dy, Ho, Er, Tm)
;
_journal_name_full 'Inorganic Chemistry'
_journal_page_first 2272
_journal_page_last 2281
_journal_paper_doi 10.1021/ic048195p
_journal_volume 44
_journal_year 2005
_chemical_formula_sum 'Bi Co5 Ho12'
_chemical_name_systematic ' ?'
_space_group_IT_number 71
_symmetry_cell_setting orthorhombic
_symmetry_space_group_name_Hall '-I 2 2'
_symmetry_space_group_name_H-M 'I m m m'
_cell_angle_alpha 90.00000
_cell_angle_beta 90.00000
_cell_angle_gamma 90.00000
_cell_formula_units_Z 2
_cell_length_a 9.37871(14)
_cell_length_b 9.37598(14)
_cell_length_c 9.85465(13)
_cell_volume 866.56(2)
_computing_structure_refinement FULLPROF
_diffrn_radiation_type X-ray
_pd_instr_location ' ?'
_pd_meas_2theta_range_inc 0.005000
_pd_meas_2theta_range_max 67.88500
_pd_meas_2theta_range_min 5.00000
_pd_meas_number_of_points 12578
_pd_proc_2theta_range_inc 0.005000
_pd_proc_2theta_range_max 67.8888
_pd_proc_2theta_range_min 5.0038
_pd_proc_ls_pref_orient_corr ' ?'
_pd_proc_ls_prof_R_factor 5.8231
_pd_proc_ls_prof_wR_expected 3.9483
_pd_proc_ls_prof_wR_factor 8.8031
_pd_proc_wavelength 0.699505
_pd_spec_mounting ' ?'
_refine_ls_number_parameters 27
_refine_ls_number_reflns 1057
_refine_ls_number_restraints 0
_refine_ls_R_I_factor 4.7953
_cod_data_source_file ic048195psi20041221_012217_1.cif
_cod_data_source_block Ho6Co2Bi
_cod_depositor_comments
;
The following automatic conversions were performed:
'_symmetry_cell_setting' value 'Orthorhombic' changed to 'orthorhombic'
according to '/home/saulius/struct/CIF-dictionaries/cif_core.dic'
dictionary named 'cif_core.dic' version 2.4.1 from 2010-06-29.

Automatic conversion script
Id: cif_fix_enum 1527 2010-12-29 10:47:43Z saulius 
;
_cod_original_cell_volume 866.57(2)
_cod_database_code 4309031
_pd_proc_ls_prof_cr_factor 15.2110
_pd_proc_ls_prof_cwr_factor 17.0092
_pd_proc_ls_prof_cwr_expected 7.6289
_pd_proc_ls_prof_chi2 4.9710
_pd_proc_ls_prof_echi2 4.9710

loop_
_symmetry_equiv_pos_as_xyz
x,y,z
x,-y,-z
-x,y,-z
-x,-y,z
-x,-y,-z
-x,y,z
x,-y,z
x,y,-z
x+1/2,y+1/2,z+1/2
x+1/2,-y+1/2,-z+1/2
-x+1/2,y+1/2,-z+1/2
-x+1/2,-y+1/2,z+1/2
-x+1/2,-y+1/2,-z+1/2
-x+1/2,y+1/2,z+1/2
x+1/2,-y+1/2,z+1/2
x+1/2,y+1/2,-z+1/2

loop_
_atom_site_label
_atom_site_fract_x
_atom_site_fract_y
_atom_site_fract_z
_atom_site_U_iso_or_equiv
_atom_site_occupancy
_atom_site_adp_type
_atom_site_type_symbol
Ho1 0.2834(2) 0.1843(2) 0.00000 0.0106(6) 1.00000 Uiso Ho
Ho2 0.3044(2) 0.00000 0.31319(17) 0.0060(6) 1.00062 Uiso Ho
Ho3 0.00000 0.1977(2) 0.21554(17) 0.0032(6) 1.00481 Uiso Ho
Co1 0.50000 0.00000 0.1126(6) 0.015(2) 0.99956 Uiso Co
Co2 0.00000 0.3767(6) 0.00000 0.008(2) 0.99659 Uiso Co
Bi1 0.50000 0.50000 0.00000 0.0055(10) 1.00112 Uiso Bi
Co3 0.00000 0.00000 0.00000 0.013(3) 0.99791 Uiso Co

loop_
_atom_type_symbol
_atom_type_scat_Cromer_Mann_a1
_atom_type_scat_Cromer_Mann_b1
_atom_type_scat_Cromer_Mann_a2
_atom_type_scat_Cromer_Mann_b2
_atom_type_scat_Cromer_Mann_a3
_atom_type_scat_Cromer_Mann_b3
_atom_type_scat_Cromer_Mann_a4
_atom_type_scat_Cromer_Mann_b4
_atom_type_scat_Cromer_Mann_c
_atom_type_scat_dispersion_real
_atom_type_scat_dispersion_imag
_atom_type_scat_source
ho 26.90490 2.07051 17.29400 0.19794 14.55830 11.44070 3.63837 92.65660 4.56796 -0.66600 4.67800 International_Tables_for_Crystallography_Vol.C(1991)_Tables_6.1.1.4_and_6.1.1.5
co 12.28410 4.27910 7.34090 0.27840 4.00340 13.53590 2.34880 71.16920 1.01180 0.29900 0.97300 International_Tables_for_Crystallography_Vol.C(1991)_Tables_6.1.1.4_and_6.1.1.5
bi 33.36890 0.70400 12.95100 2.92380 16.58770 8.79370 6.46920 48.00930 13.57820 -4.86100 10.55900 International_Tables_for_Crystallography_Vol.C(1991)_Tables_6.1.1.4_and_6.1.1.5

loop_
_geom_angle_atom_site_label_1
_geom_angle_atom_site_label_2
_geom_angle_atom_site_label_3
_geom_angle_site_symmetry_1
_geom_angle_site_symmetry_2
_geom_angle_site_symmetry_3
_geom_angle
_geom_angle_publ_flag
? ? ? ? ? ? ? ?

loop_
_geom_bond_atom_site_label_1
_geom_bond_atom_site_label_2
_geom_bond_site_symmetry_1
_geom_bond_site_symmetry_2
_geom_bond_distance
_geom_bond_publ_flag
? ? ? ? ? ?

loop_
_geom_contact_atom_site_label_1
_geom_contact_atom_site_label_2
_geom_contact_distance
_geom_contact_site_symmetry_1
_geom_contact_site_symmetry_2
_geom_contact_publ_flag
? ? ? ? ? ?

loop_
_geom_hbond_atom_site_label_D
_geom_hbond_atom_site_label_H
_geom_hbond_atom_site_label_A
_geom_hbond_site_symmetry_D
_geom_hbond_site_symmetry_H
_geom_hbond_site_symmetry_A
_geom_hbond_distance_DH
_geom_hbond_distance_HA
_geom_hbond_distance_DA
_geom_hbond_angle_DHA
_geom_hbond_publ_flag
? ? ? ? ? ? ? ? ? ? ?

loop_
_geom_torsion_atom_site_label_1
_geom_torsion_atom_site_label_2
_geom_torsion_atom_site_label_3
_geom_torsion_atom_site_label_4
_geom_torsion_site_symmetry_1
_geom_torsion_site_symmetry_2
_geom_torsion_site_symmetry_3
_geom_torsion_site_symmetry_4
_geom_torsion
_geom_torsion_publ_flag
? ? ? ? ? ? ? ? ? ?
